data_1546612
loop_
_publ_author_name
'Panda, Subhankar'
'Maity, Pradip'
'Manna, Debasis'

_publ_section_title
;
 Transition Metal, Azide, and Oxidant-Free Homo- and Heterocoupling of
 Ambiphilic Tosylhydrazones to the Regioselective Triazoles and Pyrazoles.
;
_journal_name_full 'Organic letters'
_journal_paper_doi 10.1021/acs.orglett.7b00313
_journal_year 2017
_chemical_formula_moiety 'C16 N5'
_chemical_formula_sum 'C16 N5'
_chemical_formula_weight 262.21
_chemical_name_systematic
; 
 ? 
;
_space_group_IT_number 2
_symmetry_cell_setting triclinic
_symmetry_space_group_name_Hall '-P 1'
_symmetry_space_group_name_H-M 'P -1'
_atom_sites_solution_hydrogens none
_atom_sites_solution_primary direct
_atom_sites_solution_secondary difmap
_audit_creation_method SHELXL-97
_cell_angle_alpha 96.328(2)
_cell_angle_beta 101.120(2)
_cell_angle_gamma 94.760(2)
_cell_formula_units_Z 4
_cell_length_a 7.2695(2)
_cell_length_b 11.4642(4)
_cell_length_c 17.2756(7)
_cell_measurement_reflns_used 4575
_cell_measurement_temperature 296(2)
_cell_measurement_theta_max 20.45
_cell_measurement_theta_min 3.37
_cell_volume 1396.05(8)
_computing_structure_refinement 'SHELXL-97 (Sheldrick, 1997)'
_computing_structure_solution 'SHELXS-97 (Sheldrick, 1990)'
_diffrn_ambient_temperature 296(2)
_diffrn_measured_fraction_theta_full 0.982
_diffrn_measured_fraction_theta_max 0.982
_diffrn_measurement_device_type 'CCD area detector'
_diffrn_measurement_method 'phi and omega scans'
_diffrn_radiation_monochromator graphite
_diffrn_radiation_source 'fine-focus sealed tube'
_diffrn_radiation_type MoK\a
_diffrn_radiation_wavelength 0.71073
_diffrn_reflns_av_R_equivalents 0.0280
_diffrn_reflns_av_sigmaI/netI 0.0257
_diffrn_reflns_limit_h_max 8
_diffrn_reflns_limit_h_min -8
_diffrn_reflns_limit_k_max 13
_diffrn_reflns_limit_k_min -12
_diffrn_reflns_limit_l_max 19
_diffrn_reflns_limit_l_min -20
_diffrn_reflns_number 18880
_diffrn_reflns_theta_full 25.05
_diffrn_reflns_theta_max 25.05
_diffrn_reflns_theta_min 1.21
_exptl_absorpt_coefficient_mu 0.081
_exptl_absorpt_correction_T_max 0.990
_exptl_absorpt_correction_T_min 0.977
_exptl_absorpt_correction_type multi-scan
_exptl_absorpt_process_details multi-scan
_exptl_crystal_colour Colourless
_exptl_crystal_density_diffrn 1.248
_exptl_crystal_density_method 'not measured'
_exptl_crystal_description Block
_exptl_crystal_F_000 524
_exptl_crystal_size_max 0.32
_exptl_crystal_size_mid 0.24
_exptl_crystal_size_min 0.12
_refine_diff_density_max 0.522
_refine_diff_density_min -0.211
_refine_diff_density_rms 0.065
_refine_ls_extinction_method none
_refine_ls_goodness_of_fit_ref 1.013
_refine_ls_hydrogen_treatment none
_refine_ls_matrix_type full
_refine_ls_number_parameters 379
_refine_ls_number_reflns 4875
_refine_ls_number_restraints 0
_refine_ls_restrained_S_all 1.013
_refine_ls_R_factor_all 0.0980
_refine_ls_R_factor_gt 0.0804
_refine_ls_shift/su_max 0.000
_refine_ls_shift/su_mean 0.000
_refine_ls_structure_factor_coef Fsqd
_refine_ls_weighting_details 'calc w=1/[\s^2^(Fo^2^)+(0.0100P)^2^+3.9000P] where P=(Fo^2^+2Fc^2^)/3'
_refine_ls_weighting_scheme calc
_refine_ls_wR_factor_gt 0.1703
_refine_ls_wR_factor_ref 0.1778
_reflns_number_gt 3669
_reflns_number_total 4875
_reflns_threshold_expression >2sigma(I)
_cod_data_source_file ol7b00313_si_002.cif
_cod_data_source_block SP-4CN-TRZl
_cod_depositor_comments
;
The following automatic conversions were performed:

'_symmetry_cell_setting' value 'Triclinic' changed to 'triclinic'
according to
/home/data/users/saulius/crontab/automatic-downloads/rss-feeds/ACS/lib/dictionaries/cif_core.dic
dictionary named 'cif_core.dic' version 2.4.2 from 2011-04-26.

Automatic conversion script
Id: cif_fix_values 4973 2017-02-22 13:04:09Z antanas 
;
_cod_database_code 1546612

loop_
_symmetry_equiv_pos_as_xyz
'x, y, z'
'-x, -y, -z'

loop_
_atom_site_label
_atom_site_type_symbol
_atom_site_fract_x
_atom_site_fract_y
_atom_site_fract_z
_atom_site_U_iso_or_equiv
_atom_site_adp_type
_atom_site_occupancy
_atom_site_symmetry_multiplicity
_atom_site_calc_flag
N3 N 0.8305(5) -0.2426(3) 0.3452(2) 0.0575(9) Uani 1 1 d
N2 N 0.7201(5) -0.2530(3) 0.2742(2) 0.0560(9) Uani 1 1 d
N4 N 0.8859(5) -0.1327(3) 0.3803(2) 0.0555(9) Uani 1 1 d
N8 N 0.3619(6) 0.2562(3) 0.3441(2) 0.0673(11) Uani 1 1 d
N10 N 0.3653(6) 1.0305(3) 0.4033(2) 0.0733(12) Uani 1 1 d
N9 N 0.3752(6) 0.3651(3) 0.3820(2) 0.0615(10) Uani 1 1 d
N5 N 0.9117(6) 0.5358(3) 0.4001(3) 0.0771(12) Uani 1 1 d
N7 N 0.3314(6) 0.2474(3) 0.2662(2) 0.0643(10) Uani 1 1 d
C32 C 0.1725(7) 0.4573(5) -0.0700(3) 0.0707(13) Uani 1 1 d
N1 N 0.1245(7) -0.0453(4) -0.0828(3) 0.0912(15) Uani 1 1 d
C31 C 0.2372(6) 0.6231(3) 0.2891(2) 0.0511(10) Uani 1 1 d
C26 C 0.4642(6) 0.6198(3) 0.4119(2) 0.0527(10) Uani 1 1 d
C30 C 0.2399(6) 0.7458(3) 0.3061(3) 0.0527(10) Uani 1 1 d
C27 C 0.4662(6) 0.7426(3) 0.4295(2) 0.0558(11) Uani 1 1 d
C8 C 0.7005(6) -0.1411(3) 0.2605(2) 0.0476(9) Uani 1 1 d
C25 C 0.3519(6) 0.5616(3) 0.3417(2) 0.0483(9) Uani 1 1 d
C23 C 0.3247(6) 0.3592(3) 0.2504(3) 0.0521(10) Uani 1 1 d
C15 C 0.8581(6) 0.1187(3) 0.4210(2) 0.0558(11) Uani 1 1 d
C5 C 0.5779(6) -0.1180(3) 0.1872(2) 0.0499(10) Uani 1 1 d
C10 C 0.8357(6) 0.0644(3) 0.3438(2) 0.0478(9) Uani 1 1 d
C16 C 0.8989(6) 0.4351(4) 0.3891(3) 0.0599(11) Uani 1 1 d
C9 C 0.8054(6) -0.0660(3) 0.3270(2) 0.0477(9) Uani 1 1 d
C14 C 0.8810(7) 0.2419(3) 0.4371(3) 0.0597(11) Uani 1 1 d
C11 C 0.8418(6) 0.1314(3) 0.2808(3) 0.0574(11) Uani 1 1 d
C24 C 0.3516(6) 0.4327(3) 0.3231(2) 0.0511(10) Uani 1 1 d
C20 C 0.2918(6) 0.3840(3) 0.1673(3) 0.0533(10) Uani 1 1 d
C29 C 0.3611(7) 0.9298(4) 0.3919(3) 0.0578(11) Uani 1 1 d
C12 C 0.8634(7) 0.2547(3) 0.2961(3) 0.0598(11) Uani 1 1 d
C28 C 0.3556(6) 0.8038(3) 0.3757(2) 0.0504(10) Uani 1 1 d
C13 C 0.8812(6) 0.3081(3) 0.3738(3) 0.0527(10) Uani 1 1 d
C2 C 0.3413(7) -0.0813(4) 0.0477(3) 0.0615(12) Uani 1 1 d
C21 C 0.3823(6) 0.4850(4) 0.1459(3) 0.0578(11) Uani 1 1 d
C17 C 0.2143(6) 0.4292(4) 0.0102(3) 0.0617(12) Uani 1 1 d
C18 C 0.1272(7) 0.3273(4) 0.0305(3) 0.0675(13) Uani 1 1 d
C19 C 0.1657(7) 0.3053(4) 0.1096(3) 0.0639(12) Uani 1 1 d
C3 C 0.4618(7) -0.1700(4) 0.0457(3) 0.0670(13) Uani 1 1 d
C6 C 0.4575(6) -0.0294(4) 0.1881(3) 0.0587(11) Uani 1 1 d
C4 C 0.5795(7) -0.1882(4) 0.1159(3) 0.0629(12) Uani 1 1 d
C22 C 0.3429(7) 0.5084(4) 0.0674(3) 0.0621(11) Uani 1 1 d
C7 C 0.3386(7) -0.0102(4) 0.1182(3) 0.0645(12) Uani 1 1 d
C1 C 0.2203(7) -0.0611(4) -0.0249(3) 0.0715(13) Uani 1 1 d
N11 N 0.1408(7) 0.4799(5) -0.1339(3) 0.0979(16) Uani 1 1 d

loop_
_atom_site_aniso_label
_atom_site_aniso_U_11
_atom_site_aniso_U_22
_atom_site_aniso_U_33
_atom_site_aniso_U_23
_atom_site_aniso_U_13
_atom_site_aniso_U_12
N3 0.067(2) 0.0325(17) 0.071(2) 0.0092(16) 0.0069(19) 0.0050(16)
N2 0.069(2) 0.0286(16) 0.070(2) 0.0021(16) 0.0149(19) 0.0052(15)
N4 0.066(2) 0.0378(18) 0.060(2) 0.0094(16) 0.0055(18) 0.0067(16)
N8 0.095(3) 0.0329(19) 0.072(3) 0.0047(18) 0.011(2) 0.0084(18)
N10 0.109(3) 0.0306(19) 0.078(3) 0.0038(18) 0.016(2) 0.0064(19)
N9 0.087(3) 0.0341(18) 0.061(2) 0.0050(16) 0.008(2) 0.0067(17)
N5 0.107(3) 0.032(2) 0.090(3) 0.0090(19) 0.015(3) 0.009(2)
N7 0.084(3) 0.0295(17) 0.076(3) 0.0019(17) 0.010(2) 0.0070(17)
C32 0.066(3) 0.083(4) 0.060(3) -0.007(3) 0.009(2) 0.021(3)
N1 0.086(3) 0.112(4) 0.063(3) 0.013(3) -0.007(2) -0.014(3)
C31 0.061(3) 0.038(2) 0.054(2) 0.0051(18) 0.012(2) 0.0072(18)
C26 0.070(3) 0.036(2) 0.051(2) 0.0017(18) 0.011(2) 0.0026(18)
C30 0.068(3) 0.0312(19) 0.060(3) 0.0043(18) 0.016(2) 0.0061(18)
C27 0.078(3) 0.035(2) 0.053(2) 0.0017(18) 0.015(2) 0.004(2)
C8 0.058(2) 0.0306(19) 0.054(2) 0.0020(17) 0.0112(19) 0.0058(17)
C25 0.060(2) 0.0312(19) 0.054(2) 0.0019(17) 0.016(2) 0.0028(17)
C23 0.060(3) 0.0306(19) 0.063(3) -0.0001(18) 0.011(2) 0.0045(17)
C15 0.077(3) 0.036(2) 0.050(2) 0.0024(18) 0.004(2) 0.0045(19)
C5 0.062(3) 0.0326(19) 0.053(2) 0.0012(17) 0.012(2) -0.0010(17)
C10 0.055(2) 0.0306(19) 0.055(2) 0.0044(17) 0.0065(19) 0.0043(16)
C16 0.071(3) 0.040(2) 0.067(3) 0.008(2) 0.010(2) 0.006(2)
C9 0.056(2) 0.0334(19) 0.054(2) 0.0057(17) 0.0098(19) 0.0057(17)
C14 0.082(3) 0.036(2) 0.058(3) 0.0051(19) 0.009(2) 0.003(2)
C11 0.076(3) 0.039(2) 0.056(3) 0.0068(19) 0.013(2) -0.001(2)
C24 0.063(3) 0.032(2) 0.057(2) 0.0039(18) 0.009(2) 0.0057(17)
C20 0.061(3) 0.037(2) 0.061(3) -0.0039(19) 0.012(2) 0.0077(18)
C29 0.080(3) 0.039(2) 0.055(3) 0.0048(19) 0.015(2) 0.006(2)
C12 0.080(3) 0.034(2) 0.064(3) 0.009(2) 0.012(2) 0.001(2)
C28 0.069(3) 0.0296(19) 0.055(2) 0.0044(17) 0.021(2) 0.0038(18)
C13 0.061(3) 0.034(2) 0.061(3) 0.0067(19) 0.007(2) 0.0046(18)
C2 0.068(3) 0.053(3) 0.055(3) 0.007(2) 0.001(2) -0.011(2)
C21 0.068(3) 0.046(2) 0.059(3) -0.001(2) 0.017(2) 0.001(2)
C17 0.061(3) 0.066(3) 0.057(3) -0.007(2) 0.011(2) 0.016(2)
C18 0.070(3) 0.056(3) 0.069(3) -0.010(2) 0.009(2) 0.006(2)
C19 0.067(3) 0.046(2) 0.070(3) -0.009(2) 0.005(2) 0.005(2)
C3 0.087(3) 0.048(3) 0.060(3) -0.003(2) 0.010(3) -0.002(2)
C6 0.069(3) 0.047(2) 0.056(3) 0.003(2) 0.005(2) 0.013(2)
C4 0.084(3) 0.043(2) 0.056(3) -0.005(2) 0.011(2) 0.001(2)
C22 0.070(3) 0.058(3) 0.057(3) -0.003(2) 0.015(2) 0.005(2)
C7 0.075(3) 0.054(3) 0.059(3) 0.003(2) 0.004(2) 0.006(2)
C1 0.076(3) 0.069(3) 0.060(3) 0.004(2) 0.004(3) -0.016(3)
N11 0.092(3) 0.137(5) 0.064(3) 0.003(3) 0.010(3) 0.033(3)

loop_
_atom_type_symbol
_atom_type_description
_atom_type_scat_dispersion_real
_atom_type_scat_dispersion_imag
_atom_type_scat_source
C C 0.0033 0.0016 'International Tables Vol C Tables 4.2.6.8 and 6.1.1.4'
N N 0.0061 0.0033 'International Tables Vol C Tables 4.2.6.8 and 6.1.1.4'

loop_
_geom_angle_atom_site_label_1
_geom_angle_atom_site_label_2
_geom_angle_atom_site_label_3
_geom_angle
N2 N3 N4 115.8(3)
N3 N2 C8 104.2(3)
N3 N4 C9 103.7(3)
N7 N8 N9 115.8(3)
N8 N9 C24 103.6(3)
N8 N7 C23 104.2(3)
N11 C32 C17 179.4(6)
C30 C31 C25 119.7(4)
C25 C26 C27 119.5(4)
C28 C30 C31 119.0(4)
C28 C27 C26 119.2(4)
N2 C8 C9 107.9(3)
N2 C8 C5 119.6(3)
C9 C8 C5 132.4(3)
C26 C25 C31 121.0(3)
C26 C25 C24 119.3(4)
C31 C25 C24 119.7(4)
N7 C23 C24 107.9(4)
N7 C23 C20 119.7(4)
C24 C23 C20 132.3(3)
C10 C15 C14 120.2(4)
C6 C5 C4 120.0(4)
C6 C5 C8 121.0(4)
C4 C5 C8 119.0(4)
C15 C10 C11 120.8(3)
C15 C10 C9 119.8(4)
C11 C10 C9 119.4(4)
N5 C16 C13 179.0(5)
N4 C9 C8 108.5(3)
N4 C9 C10 120.3(4)
C8 C9 C10 131.2(4)
C13 C14 C15 118.7(4)
C12 C11 C10 119.5(4)
N9 C24 C23 108.4(3)
N9 C24 C25 120.0(4)
C23 C24 C25 131.6(4)
C19 C20 C21 120.2(4)
C19 C20 C23 118.6(4)
C21 C20 C23 121.2(4)
N10 C29 C28 178.6(5)
C13 C12 C11 119.0(4)
C30 C28 C27 121.6(3)
C30 C28 C29 118.8(4)
C27 C28 C29 119.6(4)
C12 C13 C14 121.8(4)
C12 C13 C16 118.9(4)
C14 C13 C16 119.3(4)
C7 C2 C3 121.4(4)
C7 C2 C1 119.2(5)
C3 C2 C1 119.4(4)
C22 C21 C20 119.8(4)
C18 C17 C22 121.3(4)
C18 C17 C32 120.7(4)
C22 C17 C32 118.0(5)
C17 C18 C19 119.0(4)
C18 C19 C20 120.3(4)
C4 C3 C2 119.0(4)
C7 C6 C5 120.4(4)
C3 C4 C5 120.3(4)
C21 C22 C17 119.2(4)
C2 C7 C6 118.9(4)
N1 C1 C2 179.7(7)

loop_
_geom_bond_atom_site_label_1
_geom_bond_atom_site_label_2
_geom_bond_distance
N3 N2 1.318(5)
N3 N4 1.331(4)
N2 C8 1.344(5)
N4 C9 1.341(5)
N8 N7 1.313(5)
N8 N9 1.330(5)
N10 C29 1.147(5)
N9 C24 1.339(5)
N5 C16 1.142(5)
N7 C23 1.342(5)
C32 N11 1.148(6)
C32 C17 1.438(7)
N1 C1 1.145(6)
C31 C30 1.402(5)
C31 C25 1.402(5)
C26 C25 1.389(5)
C26 C27 1.405(5)
C30 C28 1.391(6)
C27 C28 1.397(6)
C8 C9 1.405(5)
C8 C5 1.466(5)
C25 C24 1.478(5)
C23 C24 1.404(5)
C23 C20 1.472(6)
C15 C10 1.382(5)
C15 C14 1.400(5)
C5 C6 1.395(5)
C5 C4 1.397(6)
C10 C11 1.406(5)
C10 C9 1.481(5)
C16 C13 1.441(5)
C14 C13 1.398(6)
C11 C12 1.398(5)
C20 C19 1.401(6)
C20 C21 1.404(6)
C29 C28 1.436(5)
C12 C13 1.390(6)
C2 C7 1.392(6)
C2 C3 1.399(6)
C2 C1 1.439(6)
C21 C22 1.392(6)
C17 C18 1.393(7)
C17 C22 1.407(6)
C18 C19 1.395(7)
C3 C4 1.391(6)
C6 C7 1.394(6)
